data_2232653
loop_
_publ_author_name
'Schiller, Alexander'
'Scopelliti, Rosario'
'Imhof, Wolfgang'

_publ_section_title
;
 Bis[(1-vinyl-1<i>H</i>-imidazol-2-yl-\k<i>N</i>^3^)methanamine-\k<i>N</i>]copper(II)
 bis(hexafluoridophosphate)
;
_journal_coeditor_code FI2116
_journal_issue 12
_journal_name_full 'Acta Crystallographica Section E'
_journal_page_first m1845
_journal_paper_doi 10.1107/S1600536811050100
_journal_volume 67
_journal_year 2011
_chemical_formula_iupac '[Cu (C6 H9 N3)2] (P F6)2'
_chemical_formula_moiety 'C12 H18 Cu N6 2+, 2(F6 P -)'
_chemical_formula_sum 'C12 H18 Cu F12 N6 P2'
_chemical_formula_weight 599.80
_chemical_name_systematic
;
Bis[(1-vinyl-1<i>H</i>-imidazol-2-yl-\k<i>N</i>^3^)methanamine-
\k<i>N</i>]copper(II) bis(hexafluoridophosphate)
;
_space_group_IT_number 14
_symmetry_cell_setting monoclinic
_symmetry_space_group_name_Hall '-P 2ybc'
_symmetry_space_group_name_H-M 'P 1 21/c 1'
_atom_sites_solution_hydrogens geom
_atom_sites_solution_primary direct
_atom_sites_solution_secondary difmap
_audit_creation_method SHELXL-97
_cell_angle_alpha 90.00
_cell_angle_beta 96.476(15)
_cell_angle_gamma 90.00
_cell_formula_units_Z 2
_cell_length_a 11.543(2)
_cell_length_b 12.282(2)
_cell_length_c 8.2793(14)
_cell_measurement_reflns_used 3520
_cell_measurement_temperature 140(2)
_cell_measurement_theta_max 26.58
_cell_measurement_theta_min 2.42
_cell_volume 1166.3(3)
_computing_cell_refinement 'CrysAlis RED (Oxford Diffraction, 2006)'
_computing_data_collection 'CrysAlis CCD (Oxford Diffraction, 2006)'
_computing_data_reduction 'CrysAlis RED (Oxford Diffraction, 2006)'
_computing_molecular_graphics 'SHELXTL (Sheldrick, 2008)'
_computing_publication_material 'ORTEP-3 (Farrugia, 1997)'
_computing_structure_refinement 'SHELXL97 (Sheldrick, 2008)'
_computing_structure_solution 'SHELXS97 (Sheldrick, 2008)'
_diffrn_ambient_temperature 140(2)
_diffrn_measured_fraction_theta_full 0.953
_diffrn_measured_fraction_theta_max 0.953
_diffrn_measurement_device_type 'Oxford Diffraction KM-4/Sapphire CCD'
_diffrn_measurement_method '\f and \w'
_diffrn_radiation_monochromator graphite
_diffrn_radiation_source 'fine-focus sealed tube'
_diffrn_radiation_type MoK\a
_diffrn_radiation_wavelength 0.71073
_diffrn_reflns_av_R_equivalents 0.0881
_diffrn_reflns_av_sigmaI/netI 0.0755
_diffrn_reflns_limit_h_max 13
_diffrn_reflns_limit_h_min -13
_diffrn_reflns_limit_k_max 14
_diffrn_reflns_limit_k_min -14
_diffrn_reflns_limit_l_max 9
_diffrn_reflns_limit_l_min -9
_diffrn_reflns_number 6439
_diffrn_reflns_theta_full 25.03
_diffrn_reflns_theta_max 25.03
_diffrn_reflns_theta_min 2.98
_exptl_absorpt_coefficient_mu 1.181
_exptl_absorpt_correction_T_max 1.000
_exptl_absorpt_correction_T_min 0.657
_exptl_absorpt_correction_type multi-scan
_exptl_absorpt_process_details '(Blessing, 1995)'
_exptl_crystal_colour pink
_exptl_crystal_density_diffrn 1.708
_exptl_crystal_density_method 'not measured'
_exptl_crystal_description prismatic
_exptl_crystal_F_000 598
_exptl_crystal_size_max 0.24
_exptl_crystal_size_mid 0.20
_exptl_crystal_size_min 0.16
_refine_diff_density_max 0.908
_refine_diff_density_min -0.459
_refine_ls_extinction_method none
_refine_ls_goodness_of_fit_ref 0.974
_refine_ls_hydrogen_treatment constr
_refine_ls_matrix_type full
_refine_ls_number_parameters 151
_refine_ls_number_reflns 1955
_refine_ls_number_restraints 0
_refine_ls_restrained_S_all 0.974
_refine_ls_R_factor_all 0.0663
_refine_ls_R_factor_gt 0.0473
_refine_ls_shift/su_max 0.000
_refine_ls_shift/su_mean 0.000
_refine_ls_structure_factor_coef Fsqd
_refine_ls_weighting_details 'calc w=1/[\s^2^(Fo^2^)+(0.0677P)^2^] where P=(Fo^2^+2Fc^2^)/3'
_refine_ls_weighting_scheme calc
_refine_ls_wR_factor_gt 0.1146
_refine_ls_wR_factor_ref 0.1232
_reflns_number_gt 1396
_reflns_number_total 1955
_reflns_threshold_expression I>2sigma(I)
_cod_data_source_file fi2116.cif
_cod_data_source_block I
_cod_original_cell_volume 1166.3(4)
_cod_original_sg_symbol_H-M 'P 21/c'
_cod_database_code 2232653
_cod_database_fobs_code 2232653

loop_
_symmetry_equiv_pos_as_xyz
'x, y, z'
'-x, y+1/2, -z+1/2'
'-x, -y, -z'
'x, -y-1/2, z-1/2'

loop_
_atom_site_type_symbol
_atom_site_label
_atom_site_fract_x
_atom_site_fract_y
_atom_site_fract_z
_atom_site_U_iso_or_equiv
_atom_site_adp_type
_atom_site_calc_flag
_atom_site_refinement_flags
_atom_site_occupancy
_atom_site_symmetry_multiplicity
Cu Cu1 0.0000 0.0000 0.0000 0.0228(2) Uani d S 1 2
N N1 0.1254(3) 0.1059(2) -0.0384(4) 0.0259(8) Uani d . 1 1
N N2 0.3038(3) 0.1375(2) -0.1192(4) 0.0274(8) Uani d . 1 1
N N3 0.1108(3) -0.1091(2) -0.0966(4) 0.0266(8) Uani d . 1 1
H H3A 0.1138 -0.1725 -0.0370 0.032 Uiso calc R 1 1
H H3B 0.0811 -0.1258 -0.2015 0.032 Uiso calc R 1 1
C C1 0.2219(3) 0.0595(3) -0.0873(5) 0.0222(9) Uani d . 1 1
C C2 0.2538(4) 0.2409(3) -0.0848(6) 0.0315(11) Uani d . 1 1
H H2 0.2886 0.3104 -0.0940 0.038 Uiso calc R 1 1
C C3 0.1460(4) 0.2200(3) -0.0360(5) 0.0296(10) Uani d . 1 1
H H3 0.0933 0.2736 -0.0054 0.036 Uiso calc R 1 1
C C4 0.4149(4) 0.1189(3) -0.1822(5) 0.0316(10) Uani d . 1 1
H H4 0.4311 0.0471 -0.2160 0.038 Uiso calc R 1 1
C C5 0.4952(4) 0.1947(4) -0.1960(7) 0.0474(14) Uani d . 1 1
H H5A 0.4821 0.2675 -0.1634 0.057 Uiso calc R 1 1
H H5B 0.5658 0.1763 -0.2383 0.057 Uiso calc R 1 1
C C6 0.2332(3) -0.0645(3) -0.0967(5) 0.0227(9) Uani d . 1 1
H H6A 0.2661 -0.0860 -0.1974 0.027 Uiso calc R 1 1
H H6B 0.2847 -0.0924 -0.0021 0.027 Uiso calc R 1 1
P P1 0.19988(10) 0.57233(7) 0.90769(13) 0.0244(3) Uani d . 1 1
F F1 0.0883(2) 0.51137(19) 0.8082(3) 0.0463(8) Uani d . 1 1
F F2 0.2875(2) 0.50369(17) 0.8029(3) 0.0392(7) Uani d . 1 1
F F3 0.1923(3) 0.66853(17) 0.7698(3) 0.0472(8) Uani d . 1 1
F F4 0.3113(2) 0.6338(2) 1.0077(3) 0.0531(8) Uani d . 1 1
F F5 0.1112(2) 0.64221(17) 1.0131(3) 0.0396(7) Uani d . 1 1
F F6 0.2065(2) 0.47717(17) 1.0447(3) 0.0365(7) Uani d . 1 1

loop_
_atom_site_aniso_label
_atom_site_aniso_U_11
_atom_site_aniso_U_22
_atom_site_aniso_U_33
_atom_site_aniso_U_12
_atom_site_aniso_U_13
_atom_site_aniso_U_23
Cu1 0.0264(4) 0.0165(3) 0.0261(5) 0.0009(3) 0.0056(3) 0.0002(3)
N1 0.029(2) 0.0210(15) 0.028(2) 0.0045(14) 0.0070(16) -0.0020(14)
N2 0.0282(19) 0.0216(16) 0.034(2) -0.0003(14) 0.0092(17) -0.0042(14)
N3 0.031(2) 0.0185(15) 0.031(2) -0.0002(14) 0.0089(17) 0.0000(14)
C1 0.025(2) 0.0223(19) 0.020(2) -0.0004(16) 0.0026(19) 0.0021(16)
C2 0.037(3) 0.0180(19) 0.041(3) -0.0049(17) 0.010(2) -0.0024(18)
C3 0.033(2) 0.0182(18) 0.039(3) 0.0005(17) 0.010(2) -0.0044(17)
C4 0.029(2) 0.032(2) 0.035(3) 0.0010(19) 0.009(2) -0.0055(19)
C5 0.031(3) 0.043(3) 0.070(4) -0.001(2) 0.016(3) -0.008(3)
C6 0.024(2) 0.0181(19) 0.027(2) 0.0029(15) 0.0081(19) 0.0022(16)
P1 0.0330(6) 0.0177(5) 0.0230(6) -0.0002(4) 0.0053(5) -0.0003(4)
F1 0.0429(17) 0.0558(17) 0.0388(18) -0.0141(13) -0.0018(14) -0.0081(13)
F2 0.0548(18) 0.0329(13) 0.0336(16) 0.0120(12) 0.0212(14) -0.0019(11)
F3 0.084(2) 0.0240(12) 0.0376(17) 0.0114(13) 0.0255(15) 0.0086(11)
F4 0.0495(17) 0.0613(17) 0.050(2) -0.0274(14) 0.0112(15) -0.0192(14)
F5 0.0579(17) 0.0311(12) 0.0329(16) 0.0117(12) 0.0193(13) -0.0003(11)
F6 0.0568(18) 0.0257(12) 0.0277(15) 0.0051(11) 0.0080(14) 0.0052(10)

loop_
_atom_type_symbol
_atom_type_description
_atom_type_scat_dispersion_real
_atom_type_scat_dispersion_imag
_atom_type_scat_source
C C 0.0033 0.0016 'International Tables Vol C Tables 4.2.6.8 and 6.1.1.4'
H H 0.0000 0.0000 'International Tables Vol C Tables 4.2.6.8 and 6.1.1.4'
N N 0.0061 0.0033 'International Tables Vol C Tables 4.2.6.8 and 6.1.1.4'
F F 0.0171 0.0103 'International Tables Vol C Tables 4.2.6.8 and 6.1.1.4'
P P 0.1023 0.0942 'International Tables Vol C Tables 4.2.6.8 and 6.1.1.4'
Cu Cu 0.3201 1.2651 'International Tables Vol C Tables 4.2.6.8 and 6.1.1.4'

loop_
_geom_angle_atom_site_label_1
_geom_angle_atom_site_label_2
_geom_angle_atom_site_label_3
_geom_angle_site_symmetry_1
_geom_angle_site_symmetry_3
_geom_angle
N1 Cu1 N1 . 3 180.00(13)
N1 Cu1 N3 . . 82.53(13)
N1 Cu1 N3 3 . 97.47(13)
N1 Cu1 N3 . 3 97.47(13)
N1 Cu1 N3 3 3 82.53(13)
N3 Cu1 N3 . 3 180.0
C1 N1 C3 . . 106.1(3)
C1 N1 Cu1 . . 114.2(2)
C3 N1 Cu1 . . 139.7(3)
C1 N2 C2 . . 105.9(3)
C1 N2 C4 . . 127.2(3)
C2 N2 C4 . . 126.8(3)
C6 N3 Cu1 . . 112.4(2)
C6 N3 H3A . . 109.1
Cu1 N3 H3A . . 109.1
C6 N3 H3B . . 109.1
Cu1 N3 H3B . . 109.1
H3A N3 H3B . . 107.8
N1 C1 N2 . . 111.5(3)
N1 C1 C6 . . 120.8(3)
N2 C1 C6 . . 127.7(3)
C3 C2 N2 . . 106.8(3)
C3 C2 H2 . . 126.6
N2 C2 H2 . . 126.6
C2 C3 N1 . . 109.6(4)
C2 C3 H3 . . 125.2
N1 C3 H3 . . 125.2
C5 C4 N2 . . 124.9(4)
C5 C4 H4 . . 117.6
N2 C4 H4 . . 117.6
C4 C5 H5A . . 120.0
C4 C5 H5B . . 120.0
H5A C5 H5B . . 120.0
N3 C6 C1 . . 106.0(3)
N3 C6 H6A . . 110.5
C1 C6 H6A . . 110.5
N3 C6 H6B . . 110.5
C1 C6 H6B . . 110.5
H6A C6 H6B . . 108.7
F6 P1 F1 . . 89.70(14)
F6 P1 F4 . . 90.34(15)
F1 P1 F4 . . 179.76(17)
F6 P1 F2 . . 90.94(13)
F1 P1 F2 . . 89.76(15)
F4 P1 F2 . . 90.48(15)
F6 P1 F3 . . 179.61(16)
F1 P1 F3 . . 90.11(15)
F4 P1 F3 . . 89.84(15)
F2 P1 F3 . . 89.41(13)
F6 P1 F5 . . 89.31(13)
F1 P1 F5 . . 90.23(15)
F4 P1 F5 . . 89.53(14)
F2 P1 F5 . . 179.75(14)
F3 P1 F5 . . 90.34(13)

loop_
_geom_bond_atom_site_label_1
_geom_bond_atom_site_label_2
_geom_bond_site_symmetry_2
_geom_bond_distance
Cu1 N1 . 1.998(3)
Cu1 N1 3 1.998(3)
Cu1 N3 . 2.074(3)
Cu1 N3 3 2.074(3)
N1 C1 . 1.352(5)
N1 C3 . 1.421(4)
N2 C1 . 1.392(5)
N2 C2 . 1.436(5)
N2 C4 . 1.456(5)
N3 C6 . 1.516(5)
N3 H3A . 0.9200
N3 H3B . 0.9200
C1 C6 . 1.531(5)
C2 C3 . 1.375(6)
C2 H2 . 0.9500
C3 H3 . 0.9500
C4 C5 . 1.328(6)
C4 H4 . 0.9500
C5 H5A . 0.9500
C5 H5B . 0.9500
C6 H6A . 0.9900
C6 H6B . 0.9900
P1 F6 . 1.625(2)
P1 F1 . 1.631(3)
P1 F4 . 1.634(3)
P1 F2 . 1.638(3)
P1 F3 . 1.638(3)
P1 F5 . 1.658(3)

loop_
_geom_torsion_atom_site_label_1
_geom_torsion_atom_site_label_2
_geom_torsion_atom_site_label_3
_geom_torsion_atom_site_label_4
_geom_torsion_site_symmetry_1
_geom_torsion
N1 Cu1 N1 C1 3 -64.0(4)
N3 Cu1 N1 C1 . -6.8(3)
N3 Cu1 N1 C1 3 173.2(3)
N1 Cu1 N1 C3 3 113.2(6)
N3 Cu1 N1 C3 . 170.4(4)
N3 Cu1 N1 C3 3 -9.6(4)
N1 Cu1 N3 C6 . 16.6(3)
N1 Cu1 N3 C6 3 -163.4(3)
N3 Cu1 N3 C6 3 -41(3)
C3 N1 C1 N2 . -0.9(4)
Cu1 N1 C1 N2 . 177.2(2)
C3 N1 C1 C6 . 177.2(3)
Cu1 N1 C1 C6 . -4.7(5)
C2 N2 C1 N1 . 0.8(4)
C4 N2 C1 N1 . -176.5(4)
C2 N2 C1 C6 . -177.1(4)
C4 N2 C1 C6 . 5.6(6)
C1 N2 C2 C3 . -0.4(4)
C4 N2 C2 C3 . 176.9(4)
N2 C2 C3 N1 . -0.1(5)
C1 N1 C3 C2 . 0.6(5)
Cu1 N1 C3 C2 . -176.8(3)
C1 N2 C4 C5 . -173.1(4)
C2 N2 C4 C5 . 10.1(7)
Cu1 N3 C6 C1 . -21.4(4)
N1 C1 C6 N3 . 17.6(5)
N2 C1 C6 N3 . -164.7(4)
